data_2107634
loop_
_publ_author_name
'Chodkiewicz, Micha\/l Leszek'
'Makal, Anna'
'Gajda, Roman'
'Vidovic, Dragoslav'
'Wo\'zniak, Krzysztof'

_publ_section_title
;
 An insight into real and average structure from diffuse X-ray scattering
 -- a case study
;
_journal_issue 4
_journal_name_full 'Acta Crystallographica Section B'
_journal_page_first 571
_journal_page_last 583
_journal_paper_doi 10.1107/S2052520616005552
_journal_volume 72
_journal_year 2016
_chemical_formula_moiety 'Cl, 2(C10.5 H13.5 N)'
_chemical_formula_sum 'C21 H27 Cl N2'
_chemical_formula_weight 342.89
_chemical_name_systematic
;
 ?
;
_space_group_crystal_system tetragonal
_space_group_IT_number 87
_space_group_name_Hall '-I 4'
_space_group_name_H-M_alt 'I 4/m'
_symmetry_space_group_name_Hall '-I 4'
_symmetry_space_group_name_H-M 'I 4/m'
_atom_sites_solution_hydrogens mixed
_audit_creation_date 2015-03-22
_audit_creation_method
;
Olex2 1.2
(compiled 2015.01.26 svn.r3151 for OlexSys, GUI svn.r4998)
;
_cell_angle_alpha 90
_cell_angle_beta 90
_cell_angle_gamma 90
_cell_formula_units_Z 4
_cell_length_a 19.924(10)
_cell_length_b 19.924(10)
_cell_length_c 5.088(3)
_cell_measurement_temperature 100.0(2)
_cell_volume 2019.8(19)
_computing_cell_refinement 'APEX2 v2012.4-3 (Bruker AXS)'
_computing_data_collection 'APEX2 v2012.4-3 (Bruker AXS)'
_computing_data_reduction 'SAINT V8.18C (Bruker AXS Inc., 2011)'
_computing_molecular_graphics 'Olex2 (Dolomanov et al., 2009)'
_computing_publication_material 'Olex2 (Dolomanov et al., 2009)'
_computing_structure_refinement 'ShelXL (Sheldrick, 2008)'
_computing_structure_solution 'SHELXS-97 (Sheldrick, 2008)'
_diffrn_ambient_temperature 100.0(2)
_diffrn_detector 'Bruker APEX2 area detector'
_diffrn_detector_area_resol_mean 7.9
_diffrn_detector_type 'CCD area detector'
_diffrn_measured_fraction_theta_full 1.000
_diffrn_measured_fraction_theta_max 0.997
_diffrn_measurement_device 'four-circle diffractometer'
_diffrn_measurement_device_type 'Bruker kappa APEX2 area detector'
_diffrn_measurement_method '\w and \f scans'
_diffrn_radiation_collimation 'focusing mirrors'
_diffrn_radiation_monochromator 'mirror optics'
_diffrn_radiation_probe x-ray
_diffrn_radiation_type MoK\a
_diffrn_radiation_wavelength 0.71073
_diffrn_reflns_av_R_equivalents 0.0407
_diffrn_reflns_av_unetI/netI 0.0264
_diffrn_reflns_Laue_measured_fraction_full 1.000
_diffrn_reflns_Laue_measured_fraction_max 0.997
_diffrn_reflns_limit_h_max 23
_diffrn_reflns_limit_h_min -27
_diffrn_reflns_limit_k_max 18
_diffrn_reflns_limit_k_min -27
_diffrn_reflns_limit_l_max 7
_diffrn_reflns_limit_l_min -6
_diffrn_reflns_number 9109
_diffrn_reflns_point_group_measured_fraction_full 1.000
_diffrn_reflns_point_group_measured_fraction_max 0.997
_diffrn_reflns_theta_full 25.242
_diffrn_reflns_theta_max 29.904
_diffrn_reflns_theta_min 1.445
_diffrn_source 'rotating anode X-ray tube'
_diffrn_source_type 'Bruker TXS'
_exptl_absorpt_coefficient_mu 0.193
_exptl_absorpt_correction_T_max 0.975
_exptl_absorpt_correction_T_min 0.955
_exptl_absorpt_correction_type multi-scan
_exptl_absorpt_process_details 'SADABS V2008/1 (Bruker AXS Inc.)'
_exptl_crystal_colour 'clear colourless'
_exptl_crystal_colour_lustre clear
_exptl_crystal_colour_primary colourless
_exptl_crystal_density_diffrn 1.128
_exptl_crystal_description block
_exptl_crystal_F_000 736
_exptl_crystal_size_max 0.32
_exptl_crystal_size_mid 0.2
_exptl_crystal_size_min 0.13
_refine_diff_density_max 0.421
_refine_diff_density_min -0.217
_refine_diff_density_rms 0.048
_refine_ls_extinction_method none
_refine_ls_goodness_of_fit_ref 1.124
_refine_ls_hydrogen_treatment mixed
_refine_ls_matrix_type full
_refine_ls_number_parameters 88
_refine_ls_number_reflns 1611
_refine_ls_number_restraints 1
_refine_ls_restrained_S_all 1.124
_refine_ls_R_factor_all 0.0480
_refine_ls_R_factor_gt 0.0400
_refine_ls_shift/su_max 0.001
_refine_ls_shift/su_mean 0.000
_refine_ls_structure_factor_coef Fsqd
_refine_ls_weighting_details 'w=1/[\s^2^(Fo^2^)+(0.0668P)^2^+1.0663P] where P=(Fo^2^+2Fc^2^)/3'
_refine_ls_weighting_scheme calc
_refine_ls_wR_factor_gt 0.1131
_refine_ls_wR_factor_ref 0.1318
_reflns_Friedel_coverage 0.000
_reflns_number_gt 1391
_reflns_number_total 1611
_reflns_threshold_expression 'I > 2\s(I)'
_cod_data_source_file wf5124sup1.cif
_cod_data_source_block DP_100K_initial
_cod_depositor_comments 'Adding full bibliography for 2107632--2107635.cif.'
_cod_original_cell_volume 2020(2)
_cod_database_code 2107634
_cod_database_fobs_code 2107634
_shelxl_version_number 2013-4
_shelx_space_group_comment
;
The symmetry employed for this shelxl refinement is uniquely defined
by the following loop, which should always be used as a source of
symmetry information in preference to the above space-group names.
They are only intended as comments.
;
_olex2_refinement_description
;
1. Fixed Uiso
 At 1.2 times of:
  All C(H) groups, All N(H) groups
 At 1.5 times of:
  All C(H,H,H) groups
2. Restrained distances
 H1-N1
 0.86 with sigma of 0.01
3. Others
 Fixed Sof: Cl1(0.25) H1(0.5) H7A(0.5) H7C(0.5) H8A(0.5) H8C(0.5) C9(0.5)
 C10(0.25) H10(0.25) C11(0.5) H11A(0.5) H11B(0.5) H11C(0.5)
4.a Me refined with riding coordinates:
 C7(H7A,H7B,H7C), C8(H8A,H8B,H8C), C11(H11A,H11B,H11C)
4.b Aromatic/amide H refined with riding coordinates:
 C3(H3), C4(H4), C5(H5), C10(H10)
;

loop_
_space_group_symop_operation_xyz
'x, y, z'
'-y, x, z'
'-x, -y, z'
'y, -x, z'
'x+1/2, y+1/2, z+1/2'
'-y+1/2, x+1/2, z+1/2'
'-x+1/2, -y+1/2, z+1/2'
'y+1/2, -x+1/2, z+1/2'
'-x, -y, -z'
'y, -x, -z'
'x, y, -z'
'-y, x, -z'
'-x+1/2, -y+1/2, -z+1/2'
'y+1/2, -x+1/2, -z+1/2'
'x+1/2, y+1/2, -z+1/2'
'-y+1/2, x+1/2, -z+1/2'

loop_
_atom_site_label
_atom_site_type_symbol
_atom_site_fract_x
_atom_site_fract_y
_atom_site_fract_z
_atom_site_U_iso_or_equiv
_atom_site_adp_type
_atom_site_occupancy
_atom_site_site_symmetry_order
_atom_site_calc_flag
_atom_site_refinement_flags_posn
_atom_site_refinement_flags_adp
_atom_site_refinement_flags_occupancy
_atom_site_disorder_assembly
_atom_site_disorder_group
Cl1 Cl 0.58670(4) 0.61813(3) 0.5000 0.02109(19) Uani 0.5 2 d S T P A 1
N1 N 0.55627(7) 0.68996(6) 0.0000 0.0285(3) Uani 1 2 d DS T P . .
H1 H 0.5617(15) 0.6683(14) 0.141(4) 0.034 Uiso 0.5 1 d DR . . . .
C1 C 0.55205(7) 0.76183(7) 0.0000 0.0225(3) Uani 1 2 d S T P D .
C2 C 0.48895(7) 0.79240(7) 0.0000 0.0251(3) Uani 1 2 d S T P . .
C3 C 0.48666(8) 0.86248(7) 0.0000 0.0239(3) Uani 1 2 d S T P D .
H3 H 0.4444 0.8846 0.0000 0.029 Uiso 1 2 calc RS T P . .
C4 C 0.54491(8) 0.89999(7) 0.0000 0.0248(3) Uani 1 2 d S T P . .
H4 H 0.5425 0.9476 0.0000 0.030 Uiso 1 2 calc RS T P D .
C5 C 0.60714(8) 0.86843(7) 0.0000 0.0249(3) Uani 1 2 d S T P D .
H5 H 0.6469 0.8947 0.0000 0.030 Uiso 1 2 calc RS T P . .
C6 C 0.61172(7) 0.79866(7) 0.0000 0.0216(3) Uani 1 2 d S T P . .
C7 C 0.42559(8) 0.75112(9) 0.0000 0.0430(5) Uani 1 2 d S T P D .
H7A H 0.4245 0.7227 -0.1573 0.064 Uiso 0.5 1 calc R . . B -1
H7B H 0.3865 0.7810 0.0000 0.064 Uiso 0.5 1 calc RS T P B -1
H7C H 0.4245 0.7227 0.1573 0.064 Uiso 0.5 1 calc R . . B -1
C8 C 0.67843(8) 0.76337(9) 0.0000 0.0340(4) Uani 1 2 d S T P D .
H8A H 0.6820 0.7351 0.1571 0.051 Uiso 0.5 1 calc R . . C -1
H8B H 0.7146 0.7967 0.0003 0.051 Uiso 0.5 1 calc RS T P C -1
H8C H 0.6821 0.7353 -0.1574 0.051 Uiso 0.5 1 calc R . . C -1
C9 C 0.55938(9) 0.65381(9) -0.2550(4) 0.0141(3) Uani 0.5 1 d . . . D 2
C10 C 0.55798(13) 0.68498(12) -0.5000 0.0151(5) Uani 0.5 2 d S T P D 2
H10 H 0.5558 0.7326 -0.5000 0.018 Uiso 0.5 2 calc RS T P D 2
C11 C 0.56383(9) 0.57974(9) -0.2070(4) 0.0180(4) Uani 0.5 1 d . . . D 2
H11A H 0.5685 0.5714 -0.0180 0.027 Uiso 1 2 calc R . . D 2
H11B H 0.6029 0.5615 -0.2995 0.027 Uiso 0.5 1 calc R . . D 2
H11C H 0.5230 0.5579 -0.2719 0.027 Uiso 0.5 1 calc R . . D 2

loop_
_atom_site_aniso_label
_atom_site_aniso_U_11
_atom_site_aniso_U_22
_atom_site_aniso_U_33
_atom_site_aniso_U_23
_atom_site_aniso_U_13
_atom_site_aniso_U_12
Cl1 0.0302(4) 0.0232(3) 0.0099(3) 0.000 0.000 0.0033(2)
N1 0.0215(6) 0.0149(6) 0.0490(9) 0.000 0.000 0.0022(4)
C1 0.0212(6) 0.0151(6) 0.0312(8) 0.000 0.000 0.0026(5)
C2 0.0195(6) 0.0201(6) 0.0356(9) 0.000 0.000 0.0024(5)
C3 0.0256(7) 0.0208(6) 0.0252(7) 0.000 0.000 0.0065(5)
C4 0.0316(7) 0.0170(6) 0.0258(7) 0.000 0.000 0.0022(5)
C5 0.0254(7) 0.0214(7) 0.0279(8) 0.000 0.000 -0.0028(5)
C6 0.0201(6) 0.0214(6) 0.0233(7) 0.000 0.000 0.0021(5)
C7 0.0198(7) 0.0267(8) 0.0823(16) 0.000 0.000 0.0003(6)
C8 0.0199(7) 0.0304(8) 0.0516(11) 0.000 0.000 0.0030(6)
C9 0.0139(7) 0.0160(7) 0.0123(7) -0.0006(6) 0.0010(6) 0.0004(6)
C10 0.0182(11) 0.0136(10) 0.0134(11) 0.000 0.000 0.0002(8)
C11 0.0261(8) 0.0148(7) 0.0133(9) 0.0014(6) 0.0013(7) 0.0016(6)

loop_
_atom_type_symbol
_atom_type_description
_atom_type_scat_dispersion_real
_atom_type_scat_dispersion_imag
_atom_type_scat_source
C C 0.0033 0.0016 'International Tables Vol C Tables 4.2.6.8 and 6.1.1.4'
H H 0.0000 0.0000 'International Tables Vol C Tables 4.2.6.8 and 6.1.1.4'
Cl Cl 0.1484 0.1585 'International Tables Vol C Tables 4.2.6.8 and 6.1.1.4'
N N 0.0061 0.0033 'International Tables Vol C Tables 4.2.6.8 and 6.1.1.4'

loop_
_geom_angle_atom_site_label_1
_geom_angle_atom_site_label_2
_geom_angle_atom_site_label_3
_geom_angle
_geom_angle_site_symmetry_1
_geom_angle_site_symmetry_3
C1 N1 H1 121(2) . .
C1 N1 C9 119.11(8) . .
C1 N1 C9 119.11(8) . 11
C9 N1 H1 5(2) 11 .
C9 N1 H1 119(2) . .
C9 N1 C9 121.76(16) . 11
C2 C1 N1 119.21(13) . .
C2 C1 C6 122.48(13) . .
C6 C1 N1 118.31(12) . .
C1 C2 C3 117.71(13) . .
C1 C2 C7 121.07(13) . .
C3 C2 C7 121.21(13) . .
C2 C3 H3 119.5 . .
C4 C3 C2 120.90(13) . .
C4 C3 H3 119.5 . .
C3 C4 H4 119.8 . .
C3 C4 C5 120.33(13) . .
C5 C4 H4 119.8 . .
C4 C5 H5 119.7 . .
C4 C5 C6 120.65(14) . .
C6 C5 H5 119.7 . .
C1 C6 C8 120.44(13) . .
C5 C6 C1 117.92(13) . .
C5 C6 C8 121.64(14) . .
C2 C7 H7A 109.5 . .
C2 C7 H7B 109.5 . .
C2 C7 H7C 109.5 . .
H7A C7 H7B 109.5 . .
H7A C7 H7C 109.5 . .
H7B C7 H7C 109.5 . .
C6 C8 H8A 109.5 . .
C6 C8 H8B 109.5 . .
C6 C8 H8C 109.5 . .
H8A C8 H8B 109.5 . .
H8A C8 H8C 109.5 . .
H8B C8 H8C 109.5 . .
N1 C9 C11 109.72(14) . .
C10 C9 N1 124.38(15) . .
C10 C9 C11 125.91(17) . .
C9 C10 C9 127.0(2) 11_554 .
C9 C10 H10 116.5 11_554 .
C9 C10 H10 116.5 . .
C9 C11 H11A 109.5 . .
C9 C11 H11B 109.5 . .
C9 C11 H11C 109.5 . .
H11A C11 H11B 109.5 . .
H11A C11 H11C 109.5 . .
H11B C11 H11C 109.5 . .

loop_
_geom_bond_atom_site_label_1
_geom_bond_atom_site_label_2
_geom_bond_distance
_geom_bond_site_symmetry_2
N1 H1 0.845(10) .
N1 C1 1.4345(19) .
N1 C9 1.485(2) 11
N1 C9 1.485(2) .
C1 C2 1.397(2) .
C1 C6 1.397(2) .
C2 C3 1.397(2) .
C2 C7 1.507(2) .
C3 H3 0.9500 .
C3 C4 1.380(2) .
C4 H4 0.9500 .
C4 C5 1.390(2) .
C5 H5 0.9500 .
C5 C6 1.393(2) .
C6 C8 1.504(2) .
C7 H7A 0.9800 .
C7 H7B 0.9800 .
C7 H7C 0.9800 .
C8 H8A 0.9800 .
C8 H8B 0.9800 .
C8 H8C 0.9800 .
C9 C10 1.393(2) .
C9 C11 1.499(2) .
C10 C9 1.393(2) 11_554
C10 H10 0.9500 .
C11 H11A 0.9800 .
C11 H11B 0.9800 .
C11 H11C 0.9800 .

loop_
_geom_hbond_atom_site_label_D
_geom_hbond_atom_site_label_H
_geom_hbond_atom_site_label_A
_geom_hbond_distance_DH
_geom_hbond_distance_HA
_geom_hbond_distance_DA
_geom_hbond_angle_DHA
N1 H1 Cl1 0.845(10) 2.141(10) 2.9812(15) 174(3)

loop_
_geom_torsion_atom_site_label_1
_geom_torsion_atom_site_label_2
_geom_torsion_atom_site_label_3
_geom_torsion_atom_site_label_4
_geom_torsion
_geom_torsion_site_symmetry_1
_geom_torsion_site_symmetry_4
N1 C1 C2 C3 180.0 . .
N1 C1 C2 C7 0.0 . .
N1 C1 C6 C5 180.0 . .
N1 C1 C6 C8 0.0 . .
N1 C9 C10 C9 -178.62(15) . 11_554
C1 N1 C9 C10 -0.5(2) . .
C1 N1 C9 C11 179.77(14) . .
C1 C2 C3 C4 0.0 . .
C2 C1 C6 C5 0.0 . .
C2 C1 C6 C8 180.0 . .
C2 C3 C4 C5 0.0 . .
C3 C4 C5 C6 0.0 . .
C4 C5 C6 C1 0.0 . .
C4 C5 C6 C8 180.0 . .
C6 C1 C2 C3 0.0 . .
C6 C1 C2 C7 180.0 . .
C7 C2 C3 C4 180.0 . .
C9 N1 C1 C2 -90.85(12) 11 .
C9 N1 C1 C2 90.86(12) . .
C9 N1 C1 C6 89.15(12) 11 .
C9 N1 C1 C6 -89.14(12) . .
C9 N1 C9 C10 -178.74(14) 11 .
C9 N1 C9 C11 1.5(2) 11 .
C11 C9 C10 C9 1.1(4) . 11_554
